data_4348601
loop_
_publ_author_name
'Xu, Hang'
'Zhai, Bin'
'Cao, Chun-Shuai'
'Zhao, Bin'

_publ_section_title
;
 A Bifunctional Europium-Organic Framework with Chemical Fixation of
 CO<sub>2</sub> and Luminescent Detection of Al<sup>3</sup>.
;
_journal_issue 19
_journal_name_full 'Inorganic chemistry'
_journal_page_first 9671
_journal_page_last 9676
_journal_paper_doi 10.1021/acs.inorgchem.6b01407
_journal_volume 55
_journal_year 2016
_chemical_formula_moiety 'C39 H24 Eu N2 O6'
_chemical_formula_sum 'C39 H24 Eu N2 O6'
_chemical_formula_weight 768.56
_space_group_crystal_system monoclinic
_space_group_IT_number 15
_space_group_name_Hall '-C 2yc'
_space_group_name_H-M_alt 'C 1 2/c 1'
_atom_sites_solution_hydrogens geom
_audit_creation_date 2016-08-09
_audit_creation_method
;
Olex2 1.2
(compiled 2015.01.26 svn.r3150 for OlexSys, GUI svn.r4998)
;
_cell_angle_alpha 90
_cell_angle_beta 112.113(9)
_cell_angle_gamma 90
_cell_formula_units_Z 8
_cell_length_a 22.5687(18)
_cell_length_b 25.648(2)
_cell_length_c 21.2994(18)
_cell_measurement_reflns_used 9895
_cell_measurement_temperature 130(2)
_cell_measurement_theta_max 25.01
_cell_measurement_theta_min 2.98
_cell_volume 11422.1(18)
_computing_molecular_graphics 'Olex2 (Dolomanov et al., 2009)'
_computing_publication_material 'Olex2 (Dolomanov et al., 2009)'
_computing_structure_refinement 'XL (Sheldrick, 2008)'
_diffrn_ambient_temperature 130.15
_diffrn_measured_fraction_theta_full 0.981
_diffrn_measured_fraction_theta_max 0.981
_diffrn_measurement_device_type multi-scan
_diffrn_radiation_type MoK\a
_diffrn_radiation_wavelength 0.71073
_diffrn_reflns_av_R_equivalents 0.1233
_diffrn_reflns_av_unetI/netI 0.2321
_diffrn_reflns_Laue_measured_fraction_full 0.981
_diffrn_reflns_Laue_measured_fraction_max 0.981
_diffrn_reflns_limit_h_max 26
_diffrn_reflns_limit_h_min -25
_diffrn_reflns_limit_k_max 29
_diffrn_reflns_limit_k_min -30
_diffrn_reflns_limit_l_max 25
_diffrn_reflns_limit_l_min -24
_diffrn_reflns_number 23614
_diffrn_reflns_point_group_measured_fraction_full 0.981
_diffrn_reflns_point_group_measured_fraction_max 0.981
_diffrn_reflns_theta_full 25.010
_diffrn_reflns_theta_max 25.010
_diffrn_reflns_theta_min 2.983
_exptl_absorpt_coefficient_mu 1.127
_exptl_absorpt_correction_T_max 0.8059
_exptl_absorpt_correction_T_min 0.8059
_exptl_absorpt_correction_type multi-scan
_exptl_absorpt_process_details sadabs
_exptl_crystal_density_diffrn 0.894
_exptl_crystal_description block
_exptl_crystal_F_000 3064
_exptl_crystal_size_max 0.2
_exptl_crystal_size_mid 0.2
_exptl_crystal_size_min 0.2
_refine_diff_density_max 1.916
_refine_diff_density_min -0.778
_refine_diff_density_rms 0.091
_refine_ls_extinction_method none
_refine_ls_goodness_of_fit_ref 0.925
_refine_ls_hydrogen_treatment constr
_refine_ls_matrix_type full
_refine_ls_number_parameters 421
_refine_ls_number_reflns 9895
_refine_ls_number_restraints 438
_refine_ls_restrained_S_all 0.935
_refine_ls_R_factor_all 0.1520
_refine_ls_R_factor_gt 0.0845
_refine_ls_shift/su_max 0.001
_refine_ls_shift/su_mean 0.000
_refine_ls_structure_factor_coef Fsqd
_refine_ls_weighting_details 'w=1/[\s^2^(Fo^2^)] where P=(Fo^2^+2Fc^2^)/3'
_refine_ls_weighting_scheme calc
_refine_ls_wR_factor_gt 0.1348
_refine_ls_wR_factor_ref 0.1529
_reflns_Friedel_coverage 0.000
_reflns_number_gt 3807
_reflns_number_total 9895
_reflns_threshold_expression 'I > 2\s(I)'
_cod_data_source_file ic6b01407_si_002.cif
_cod_data_source_block Eu
_cod_original_cell_volume 11422.0(18)
_cod_database_code 4348601
_shelx_space_group_comment
;
The symmetry employed for this shelxl refinement is uniquely defined
by the following loop, which should always be used as a source of
symmetry information in preference to the above space-group names.
They are only intended as comments.
;
_shelx_estimated_absorpt_t_max 0.806
_shelx_estimated_absorpt_t_min 0.806
_olex2_refinement_description
;
1. Fixed Uiso
 At 1.2 times of:
  All C(H) groups, All C(H,H) groups
2. Uiso/Uaniso restraints and constraints
C29 \\sim C30 \\sim C31 \\sim C28 \\sim C32 \\sim N1 \\sim N2 \\sim C33 \\sim
C39 \\sim C38 \\sim C37 \\sim C36 \\sim C35 \\sim C34 \\sim Eu1: within 3.8A
with sigma of 0.001 and sigma for terminal atoms of 0.001
Uanis(C8) \\sim Ueq, Uanis(C9) \\sim Ueq, Uanis(C10) \\sim Ueq, Uanis(C11)
\\sim Ueq, Uanis(C12) \\sim Ueq, Uanis(C13) \\sim Ueq, Uanis(C36) \\sim Ueq:
with sigma of 0.01 and sigma for terminal atoms of 0.01
3.a Secondary CH2 refined with riding coordinates:
 C22(H22A,H22B)
3.b Aromatic/amide H refined with riding coordinates:
 C25(H25), C5(H5), C4(H4), C24(H24), C3(H3), C23(H23), C18(H18), C16(H16),
 C11(H11), C9(H9), C6(H6), C17(H17), C28(H28), C29(H29), C30(H30), C34(H34),
 C36(H36), C35(H35), C39(H39), C13(H13), C15(H15), C38(H38)
3.c Fitted hexagon refined as free rotating group:
 C28(C29,C30,C31,C32,N1)
;
_shelx_shelxl_version_number 2014/7
_olex2_submission_special_instructions 'No special instructions were received'

loop_
_space_group_symop_operation_xyz
'x, y, z'
'-x, y, -z+1/2'
'x+1/2, y+1/2, z'
'-x+1/2, y+1/2, -z+1/2'
'-x, -y, -z'
'x, -y, z-1/2'
'-x+1/2, -y+1/2, -z'
'x+1/2, -y+1/2, z-1/2'

loop_
_atom_site_label
_atom_site_type_symbol
_atom_site_fract_x
_atom_site_fract_y
_atom_site_fract_z
_atom_site_U_iso_or_equiv
_atom_site_adp_type
_atom_site_occupancy
_atom_site_site_symmetry_order
_atom_site_calc_flag
_atom_site_refinement_flags_posn
_atom_site_refinement_flags_adp
Eu1 Eu 0.15309(2) 0.23691(2) 0.44529(2) 0.0706(2) Uani 1 1 d . U
O6 O 0.3194(3) 0.2382(3) 0.4409(3) 0.0687(17) Uani 1 1 d . .
O2 O 0.0765(3) 0.3042(3) 0.4406(3) 0.084(2) Uani 1 1 d . .
O1 O 0.0563(3) 0.2229(3) 0.4671(3) 0.082(2) Uani 1 1 d . .
O5 O 0.2216(2) 0.2082(3) 0.3924(3) 0.084(2) Uani 1 1 d . .
O4 O 0.3142(4) 0.3400(3) 0.4950(3) 0.094(2) Uani 1 1 d . .
O3 O 0.2137(3) 0.3097(3) 0.4531(3) 0.091(2) Uani 1 1 d . .
C25 C 0.2475(4) 0.1736(4) 0.2846(5) 0.085(3) Uani 1 1 d . .
H25 H 0.2057 0.1706 0.2851 0.101 Uiso 1 1 calc R .
C2 C 0.0068(4) 0.2966(5) 0.5013(4) 0.069(3) Uani 1 1 d . .
C1 C 0.0494(4) 0.2723(5) 0.4679(4) 0.075(4) Uani 1 1 d . .
C5 C 0.0072(5) 0.3480(5) 0.5077(5) 0.092(4) Uani 1 1 d . .
H5 H 0.0337 0.3682 0.4914 0.110 Uiso 1 1 calc R .
C20 C 0.2526(5) 0.3468(6) 0.4628(5) 0.092(4) Uani 1 1 d . .
C21 C -0.1776(5) 0.3436(5) 0.7296(5) 0.094(4) Uani 1 1 d . .
C26 C 0.2935(4) 0.1984(5) 0.3365(4) 0.084(4) Uani 1 1 d . .
C22 C -0.2399(5) 0.3477(5) 0.7305(5) 0.111(4) Uani 1 1 d . .
H22A H -0.2508 0.3852 0.7280 0.133 Uiso 1 1 calc R .
H22B H -0.2698 0.3314 0.6884 0.133 Uiso 1 1 calc R .
C4 C -0.0672(4) 0.2886(5) 0.5562(5) 0.095(4) Uani 1 1 d . .
H4 H -0.0934 0.2676 0.5719 0.113 Uiso 1 1 calc R .
N2 N 0.0995(3) 0.2625(4) 0.3215(3) 0.0758(4) Uani 1 1 d . U
C24 C 0.3525(4) 0.2067(5) 0.3355(5) 0.096(4) Uani 1 1 d . .
H24 H 0.3833 0.2275 0.3689 0.115 Uiso 1 1 calc R .
C10 C -0.1601(5) 0.3670(5) 0.6761(5) 0.101(4) Uani 1 1 d . U
C3 C -0.0294(4) 0.2656(5) 0.5257(4) 0.086(3) Uani 1 1 d . .
H3 H -0.0286 0.2288 0.5216 0.103 Uiso 1 1 calc R .
C23 C 0.3661(5) 0.1826(5) 0.2820(5) 0.103(4) Uani 1 1 d . .
H23 H 0.4085 0.1852 0.2832 0.123 Uiso 1 1 calc R .
C27 C 0.2753(4) 0.2135(4) 0.3931(4) 0.065(3) Uani 1 1 d . .
C37 C 0.0789(4) 0.2288(4) 0.2072(4) 0.0764(4) Uani 1 1 d . U
C8 C -0.1076(5) 0.3686(6) 0.5970(6) 0.118(4) Uani 1 1 d . U
C18 C 0.1676(5) 0.4162(5) 0.4335(5) 0.105(4) Uani 1 1 d . .
H18 H 0.1390 0.3905 0.4377 0.126 Uiso 1 1 calc R .
C7 C -0.0667(6) 0.3433(5) 0.5640(6) 0.109(4) Uani 1 1 d . .
C16 C 0.2547(6) 0.4877(5) 0.4235(6) 0.116(4) Uani 1 1 d . .
H16 H 0.2849 0.5126 0.4208 0.139 Uiso 1 1 calc R .
C11 C -0.1859(5) 0.4167(6) 0.6538(5) 0.116(4) Uani 1 1 d . U
H11 H -0.2140 0.4325 0.6721 0.140 Uiso 1 1 calc R .
C9 C -0.1223(4) 0.3401(5) 0.6476(4) 0.091(3) Uani 1 1 d . U
H9 H -0.1075 0.3056 0.6607 0.109 Uiso 1 1 calc R .
C12 C -0.1697(5) 0.4431(6) 0.6042(6) 0.113(4) Uani 1 1 d . U
C6 C -0.0315(5) 0.3741(5) 0.5386(5) 0.113(4) Uani 1 1 d . .
H6 H -0.0324 0.4110 0.5413 0.136 Uiso 1 1 calc R .
C17 C 0.2726(5) 0.4374(5) 0.4377(6) 0.102(4) Uani 1 1 d . .
H17 H 0.3147 0.4267 0.4436 0.123 Uiso 1 1 calc R .
C19 C 0.2288(5) 0.4018(5) 0.4435(6) 0.096(4) Uani 1 1 d . .
C33 C 0.0894(4) 0.2249(4) 0.2759(4) 0.0758(4) Uani 1 1 d . U
C28 C 0.0973(2) 0.1128(3) 0.38364(18) 0.0757(4) Uani 1 1 d . U
H28 H 0.1037 0.1063 0.4297 0.091 Uiso 1 1 calc R .
C29 C 0.0874(2) 0.0714(2) 0.3387(3) 0.0767(4) Uani 1 1 d G U
H29 H 0.0870 0.0366 0.3540 0.092 Uiso 1 1 calc R .
C30 C 0.0780(2) 0.0808(2) 0.2714(3) 0.0766(4) Uani 1 1 d G U
H30 H 0.0712 0.0525 0.2407 0.092 Uiso 1 1 calc R .
C31 C 0.0785(2) 0.1316(3) 0.24894(18) 0.0764(4) Uani 1 1 d G U
C32 C 0.0884(2) 0.1730(2) 0.2939(3) 0.0758(4) Uani 1 1 d G U
N1 N 0.0978(2) 0.1636(2) 0.3612(2) 0.0757(4) Uani 1 1 d G U
C34 C 0.0956(4) 0.3102(4) 0.3002(4) 0.0757(4) Uani 1 1 d . U
H34 H 0.1015 0.3370 0.3328 0.091 Uiso 1 1 calc R .
C36 C 0.0722(4) 0.2812(4) 0.1849(4) 0.0764(4) Uani 1 1 d . U
H36 H 0.0603 0.2881 0.1380 0.092 Uiso 1 1 calc R .
C35 C 0.0833(3) 0.3261(4) 0.2328(4) 0.0767(4) Uani 1 1 d . U
H35 H 0.0823 0.3615 0.2194 0.092 Uiso 1 1 calc R .
C39 C 0.0704(3) 0.1415(4) 0.1830(4) 0.0766(4) Uani 1 1 d . U
H39 H 0.0632 0.1132 0.1523 0.092 Uiso 1 1 calc R .
C13 C -0.1328(5) 0.4191(5) 0.5736(6) 0.117(4) Uani 1 1 d . U
H13 H -0.1245 0.4358 0.5379 0.140 Uiso 1 1 calc R .
C14 C 0.1909(5) 0.5042(6) 0.4124(6) 0.124(5) Uani 1 1 d . .
C15 C 0.1454(5) 0.4672(5) 0.4175(6) 0.120(5) Uani 1 1 d . .
H15 H 0.1027 0.4768 0.4105 0.144 Uiso 1 1 calc R .
C38 C 0.0723(4) 0.1919(4) 0.1597(4) 0.0766(4) Uani 1 1 d . U
H38 H 0.0694 0.1996 0.1150 0.092 Uiso 1 1 calc R .

loop_
_atom_site_aniso_label
_atom_site_aniso_U_11
_atom_site_aniso_U_22
_atom_site_aniso_U_33
_atom_site_aniso_U_23
_atom_site_aniso_U_13
_atom_site_aniso_U_12
Eu1 0.0678(3) 0.0903(4) 0.0667(3) 0.0045(3) 0.0401(2) 0.0146(3)
O6 0.082(4) 0.074(5) 0.064(4) -0.001(4) 0.044(3) 0.020(4)
O2 0.099(4) 0.081(6) 0.104(4) 0.009(4) 0.075(4) -0.003(4)
O1 0.076(4) 0.085(6) 0.093(4) -0.035(5) 0.042(3) -0.013(5)
O5 0.060(3) 0.134(7) 0.072(4) 0.002(4) 0.042(3) 0.020(4)
O4 0.123(5) 0.077(6) 0.100(5) -0.002(4) 0.065(4) 0.023(5)
O3 0.087(5) 0.092(7) 0.108(5) 0.024(5) 0.053(4) 0.030(5)
C25 0.080(6) 0.104(10) 0.098(7) -0.003(7) 0.066(6) -0.006(7)
C2 0.068(5) 0.087(9) 0.061(5) 0.005(7) 0.034(4) 0.032(7)
C1 0.055(5) 0.112(12) 0.065(6) -0.033(7) 0.031(4) -0.015(7)
C5 0.101(7) 0.079(9) 0.127(9) 0.026(9) 0.079(7) 0.026(8)
C20 0.084(8) 0.107(12) 0.111(8) -0.024(9) 0.068(7) -0.003(8)
C21 0.107(8) 0.094(10) 0.112(8) 0.048(8) 0.076(7) 0.045(7)
C26 0.053(5) 0.136(12) 0.070(6) -0.029(7) 0.031(5) -0.005(6)
C22 0.158(9) 0.088(10) 0.139(9) 0.016(8) 0.115(8) 0.045(9)
C4 0.094(7) 0.113(12) 0.107(7) 0.026(8) 0.073(6) 0.020(8)
N2 0.0724(6) 0.0921(7) 0.0706(6) 0.0047(6) 0.0359(5) 0.0142(6)
C24 0.111(7) 0.107(11) 0.109(7) -0.013(7) 0.085(6) -0.029(7)
C10 0.114(6) 0.104(8) 0.118(7) 0.027(6) 0.083(5) 0.018(6)
C3 0.090(6) 0.092(10) 0.096(7) 0.007(7) 0.058(6) 0.025(7)
C23 0.102(8) 0.121(12) 0.113(8) 0.011(8) 0.071(7) 0.015(8)
C27 0.078(6) 0.065(8) 0.051(5) 0.014(5) 0.023(5) -0.001(6)
C37 0.0729(6) 0.0923(7) 0.0711(6) 0.0047(6) 0.0353(5) 0.0141(6)
C8 0.115(7) 0.126(9) 0.149(8) 0.022(7) 0.091(6) 0.032(6)
C18 0.091(7) 0.103(11) 0.158(10) 0.026(9) 0.090(7) -0.010(8)
C7 0.158(10) 0.063(9) 0.171(11) 0.029(9) 0.137(9) 0.039(9)
C16 0.160(10) 0.051(8) 0.205(12) 0.049(9) 0.146(10) 0.033(8)
C11 0.110(6) 0.145(9) 0.139(7) 0.020(7) 0.098(6) 0.022(6)
C9 0.103(6) 0.101(8) 0.097(6) 0.022(6) 0.070(5) 0.029(6)
C12 0.125(7) 0.120(9) 0.131(7) 0.038(7) 0.091(6) 0.038(7)
C6 0.165(10) 0.073(9) 0.158(10) 0.044(8) 0.127(9) 0.044(8)
C17 0.106(8) 0.074(9) 0.165(10) 0.053(9) 0.094(7) 0.022(7)
C19 0.121(8) 0.056(8) 0.157(10) 0.050(8) 0.106(8) 0.034(7)
C33 0.0724(5) 0.0922(6) 0.0706(5) 0.0046(6) 0.0358(5) 0.0142(6)
C28 0.0723(6) 0.0921(7) 0.0706(6) 0.0045(6) 0.0358(6) 0.0141(6)
C29 0.0732(6) 0.0924(7) 0.0714(6) 0.0046(7) 0.0351(6) 0.0140(7)
C30 0.0731(6) 0.0924(7) 0.0713(6) 0.0045(6) 0.0351(6) 0.0141(6)
C31 0.0729(6) 0.0923(7) 0.0711(6) 0.0047(6) 0.0352(5) 0.0141(6)
C32 0.0724(5) 0.0921(6) 0.0707(5) 0.0046(6) 0.0358(5) 0.0142(6)
N1 0.0723(6) 0.0921(7) 0.0706(6) 0.0046(6) 0.0358(5) 0.0142(6)
C34 0.0724(6) 0.0921(7) 0.0705(6) 0.0048(6) 0.0359(6) 0.0142(6)
C36 0.0730(6) 0.0924(7) 0.0709(6) 0.0048(6) 0.0354(6) 0.0142(6)
C35 0.0733(6) 0.0925(7) 0.0712(6) 0.0048(7) 0.0350(6) 0.0141(7)
C39 0.0731(6) 0.0924(7) 0.0713(6) 0.0046(6) 0.0351(6) 0.0141(6)
C13 0.121(7) 0.127(9) 0.144(7) 0.046(7) 0.099(6) 0.030(6)
C14 0.129(9) 0.116(12) 0.181(11) 0.091(10) 0.119(9) 0.063(9)
C15 0.122(9) 0.091(10) 0.187(12) 0.092(10) 0.103(9) 0.061(9)
C38 0.0731(6) 0.0924(7) 0.0712(6) 0.0047(6) 0.0351(6) 0.0141(6)

loop_
_atom_type_symbol
_atom_type_description
_atom_type_scat_dispersion_real
_atom_type_scat_dispersion_imag
_atom_type_scat_source
C C 0.0033 0.0016 'International Tables Vol C Tables 4.2.6.8 and 6.1.1.4'
H H 0.0000 0.0000 'International Tables Vol C Tables 4.2.6.8 and 6.1.1.4'
Eu Eu -0.1578 3.6682 'International Tables Vol C Tables 4.2.6.8 and 6.1.1.4'
N N 0.0061 0.0033 'International Tables Vol C Tables 4.2.6.8 and 6.1.1.4'
O O 0.0106 0.0060 'International Tables Vol C Tables 4.2.6.8 and 6.1.1.4'

loop_
_geom_angle_atom_site_label_1
_geom_angle_atom_site_label_2
_geom_angle_atom_site_label_3
_geom_angle
_geom_angle_site_symmetry_1
_geom_angle_site_symmetry_3
O6 Eu1 Eu1 64.23(13) 7_556 7_556
O6 Eu1 O2 75.89(19) 7_556 .
O6 Eu1 O1 75.6(2) 7_556 .
O6 Eu1 C1 68.7(2) 7_556 .
O6 Eu1 C20 71.9(2) 7_556 7_556
O6 Eu1 N2 146.8(2) 7_556 .
O6 Eu1 N1 141.9(2) 7_556 .
O2 Eu1 Eu1 119.46(16) . 7_556
O2 Eu1 O1 55.4(2) . .
O2 Eu1 C1 28.3(3) . .
O2 Eu1 C20 145.2(2) . 7_556
O2 Eu1 N2 73.6(2) . .
O2 Eu1 N1 109.96(19) . .
O1 Eu1 Eu1 138.52(15) . 7_556
O1 Eu1 C1 28.0(3) . .
O1 Eu1 C20 103.2(3) . 7_556
O1 Eu1 N2 97.2(2) . .
O1 Eu1 N1 77.82(19) . .
O5 Eu1 Eu1 64.95(14) . 7_556
O5 Eu1 O6 127.84(18) . 7_556
O5 Eu1 O2 142.5(2) . .
O5 Eu1 O1 148.0(2) . .
O5 Eu1 C1 163.1(2) . .
O5 Eu1 C20 70.7(2) . 7_556
O5 Eu1 N2 74.1(2) . .
O5 Eu1 N1 70.78(19) . .
O4 Eu1 Eu1 77.25(19) 7_556 7_556
O4 Eu1 O6 76.1(2) 7_556 7_556
O4 Eu1 O2 135.0(2) 7_556 .
O4 Eu1 O1 83.8(3) 7_556 .
O4 Eu1 O5 82.2(2) 7_556 .
O4 Eu1 C1 107.8(3) 7_556 .
O4 Eu1 C20 21.8(3) 7_556 7_556
O4 Eu1 N2 136.1(3) 7_556 .
O4 Eu1 N1 74.3(2) 7_556 .
O3 Eu1 Eu1 49.69(15) . 7_556
O3 Eu1 O6 77.5(2) . 7_556
O3 Eu1 O2 79.5(2) . .
O3 Eu1 O1 131.7(2) . .
O3 Eu1 O5 78.9(2) . .
O3 Eu1 O4 126.8(2) . 7_556
O3 Eu1 C1 104.3(3) . .
O3 Eu1 C20 105.5(3) . 7_556
O3 Eu1 N2 84.4(3) . .
O3 Eu1 N1 140.26(19) . .
C1 Eu1 Eu1 129.8(2) . 7_556
C1 Eu1 C20 123.1(3) . 7_556
C20 Eu1 Eu1 55.8(2) 7_556 7_556
N2 Eu1 Eu1 121.96(15) . 7_556
N2 Eu1 C1 89.5(3) . .
N2 Eu1 C20 140.5(3) . 7_556
N2 Eu1 N1 63.2(2) . .
N1 Eu1 Eu1 129.75(10) . 7_556
N1 Eu1 C1 98.2(2) . .
N1 Eu1 C20 88.4(3) . 7_556
C27 O6 Eu1 140.6(5) . 7_556
C1 O2 Eu1 88.9(6) . .
C1 O1 Eu1 88.8(6) . .
C27 O5 Eu1 142.6(7) . .
C20 O4 Eu1 117.2(8) . 7_556
C20 O3 Eu1 173.0(8) . .
C26 C25 H25 119.2 . .
C26 C25 C22 121.5(8) . 8
C22 C25 H25 119.2 8 .
C5 C2 C1 118.3(10) . .
C5 C2 C3 121.3(9) . .
C3 C2 C1 120.5(10) . .
O2 C1 Eu1 62.8(4) . .
O2 C1 C2 116.1(11) . .
O1 C1 Eu1 63.2(5) . .
O1 C1 O2 122.9(8) . .
O1 C1 C2 120.9(10) . .
C2 C1 Eu1 162.5(6) . .
C2 C5 H5 119.1 . .
C2 C5 C6 121.8(10) . .
C6 C5 H5 119.1 . .
O4 C20 Eu1 41.0(6) . 7_556
O4 C20 C19 117.7(12) . .
O3 C20 Eu1 81.5(8) . 7_556
O3 C20 O4 121.5(13) . .
O3 C20 C19 120.5(10) . .
C19 C20 Eu1 153.9(9) . 7_556
C22 C21 C10 122.6(10) . .
C23 C21 C22 116.2(9) 8_456 .
C23 C21 C10 121.2(9) 8_456 .
C25 C26 C27 115.3(7) . .
C24 C26 C25 121.1(8) . .
C24 C26 C27 123.6(9) . .
C25 C22 C21 119.6(9) 8_456 .
C25 C22 H22A 107.4 8_456 .
C25 C22 H22B 107.4 8_456 .
C21 C22 H22A 107.4 . .
C21 C22 H22B 107.4 . .
H22A C22 H22B 107.0 . .
C3 C4 H4 120.0 . .
C3 C4 C7 120.0(11) . .
C7 C4 H4 120.0 . .
C33 N2 Eu1 117.1(7) . .
C34 N2 Eu1 123.5(7) . .
C34 N2 C33 117.3(8) . .
C26 C24 H24 121.6 . .
C26 C24 C23 116.9(10) . .
C23 C24 H24 121.6 . .
C11 C10 C21 115.7(9) . .
C9 C10 C21 121.5(11) . .
C9 C10 C11 122.7(10) . .
C2 C3 C4 119.4(11) . .
C2 C3 H3 120.3 . .
C4 C3 H3 120.3 . .
C21 C23 C24 124.3(9) 8 .
C21 C23 H23 117.8 8 .
C24 C23 H23 117.8 . .
O6 C27 C26 114.0(8) . .
O5 C27 O6 122.2(8) . .
O5 C27 C26 123.4(8) . .
C33 C37 C36 112.0(10) . .
C38 C37 C33 131.4(11) . .
C38 C37 C36 116.5(8) . .
C9 C8 C7 119.0(11) . .
C13 C8 C7 117.7(10) . .
C13 C8 C9 123.2(10) . .
C19 C18 H18 118.7 . .
C19 C18 C15 122.6(11) . .
C15 C18 H18 118.7 . .
C4 C7 C8 120.5(11) . .
C6 C7 C4 120.4(9) . .
C6 C7 C8 119.0(11) . .
C17 C16 H16 119.5 . .
C17 C16 C14 121.1(11) . .
C14 C16 H16 119.5 . .
C10 C11 H11 120.2 . .
C10 C11 C12 119.7(10) . .
C12 C11 H11 120.2 . .
C10 C9 C8 115.2(10) . .
C10 C9 H9 122.4 . .
C8 C9 H9 122.4 . .
C11 C12 C14 118.6(11) . 5_566
C13 C12 C11 120.7(13) . .
C13 C12 C14 120.6(11) . 5_566
C5 C6 H6 121.5 . .
C7 C6 C5 117.0(11) . .
C7 C6 H6 121.5 . .
C16 C17 H17 120.5 . .
C16 C17 C19 119.0(10) . .
C19 C17 H17 120.5 . .
C18 C19 C20 121.9(10) . .
C18 C19 C17 121.4(10) . .
C17 C19 C20 116.6(9) . .
N2 C33 C37 129.1(10) . .
N2 C33 C32 120.7(8) . .
C32 C33 C37 110.2(9) . .
C29 C28 H28 120.0 . .
C29 C28 N1 120.0 . .
N1 C28 H28 120.0 . .
C28 C29 H29 120.0 . .
C28 C29 C30 120.0 . .
C30 C29 H29 120.0 . .
C29 C30 H30 120.0 . .
C31 C30 C29 120.0 . .
C31 C30 H30 120.0 . .
C30 C31 C32 120.0 . .
C39 C31 C30 120.7(7) . .
C39 C31 C32 119.3(7) . .
C33 C32 C31 123.9(6) . .
C33 C32 N1 116.1(6) . .
C31 C32 N1 120.0 . .
C28 N1 Eu1 120.7(3) . .
C32 N1 Eu1 115.9(3) . .
C32 N1 C28 120.0 . .
N2 C34 H34 117.0 . .
N2 C34 C35 126.1(10) . .
C35 C34 H34 117.0 . .
C37 C36 H36 118.9 . .
C37 C36 C35 122.3(8) . .
C35 C36 H36 118.9 . .
C34 C35 C36 112.8(9) . .
C34 C35 H35 123.6 . .
C36 C35 H35 123.6 . .
C31 C39 H39 119.1 . .
C31 C39 C38 121.8(9) . .
C38 C39 H39 119.1 . .
C8 C13 H13 120.9 . .
C12 C13 C8 118.1(11) . .
C12 C13 H13 120.9 . .
C16 C14 C12 122.7(12) . 5_566
C16 C14 C15 119.9(11) . .
C15 C14 C12 117.4(10) . 5_566
C18 C15 C14 115.9(10) . .
C18 C15 H15 122.0 . .
C14 C15 H15 122.0 . .
C37 C38 C39 113.2(8) . .
C37 C38 H38 123.4 . .
C39 C38 H38 123.4 . .

loop_
_geom_bond_atom_site_label_1
_geom_bond_atom_site_label_2
_geom_bond_distance
_geom_bond_site_symmetry_2
Eu1 Eu1 4.1642(10) 7_556
Eu1 O6 2.352(5) 7_556
Eu1 O2 2.418(6) .
Eu1 O1 2.426(6) .
Eu1 O5 2.347(5) .
Eu1 O4 2.313(7) 7_556
Eu1 O3 2.282(8) .
Eu1 C1 2.718(9) .
Eu1 C20 3.137(14) 7_556
Eu1 N2 2.538(7) .
Eu1 N1 2.572(4) .
O6 Eu1 2.352(5) 7_556
O6 C27 1.292(9) .
O2 C1 1.287(11) .
O1 C1 1.277(13) .
O5 C27 1.214(9) .
O4 Eu1 2.313(7) 7_556
O4 C20 1.311(11) .
O3 C20 1.259(12) .
C25 H25 0.9500 .
C25 C26 1.357(11) .
C25 C22 1.398(11) 8
C2 C1 1.527(11) .
C2 C5 1.323(14) .
C2 C3 1.374(12) .
C5 H5 0.9500 .
C5 C6 1.441(12) .
C20 Eu1 3.137(14) 7_556
C20 C19 1.509(15) .
C21 C22 1.417(11) .
C21 C10 1.465(12) .
C21 C23 1.358(12) 8_456
C26 C24 1.354(10) .
C26 C27 1.466(10) .
C22 C25 1.398(11) 8_456
C22 H22A 0.9900 .
C22 H22B 0.9900 .
C4 H4 0.9500 .
C4 C3 1.382(11) .
C4 C7 1.412(15) .
N2 C33 1.328(11) .
N2 C34 1.295(11) .
C24 H24 0.9500 .
C24 C23 1.426(12) .
C10 C11 1.409(15) .
C10 C9 1.400(12) .
C3 H3 0.9500 .
C23 C21 1.358(12) 8
C23 H23 0.9500 .
C37 C33 1.394(10) .
C37 C36 1.414(13) .
C37 C38 1.353(12) .
C8 C7 1.502(13) .
C8 C9 1.441(13) .
C8 C13 1.427(15) .
C18 H18 0.9500 .
C18 C19 1.368(12) .
C18 C15 1.397(14) .
C7 C6 1.369(13) .
C16 H16 0.9500 .
C16 C17 1.352(13) .
C16 C14 1.431(13) .
C11 H11 0.9500 .
C11 C12 1.415(13) .
C9 H9 0.9500 .
C12 C13 1.381(13) .
C12 C14 1.433(16) 5_566
C6 H6 0.9500 .
C17 H17 0.9500 .
C17 C19 1.387(13) .
C33 C32 1.387(11) .
C28 H28 0.9500 .
C28 C29 1.3900 .
C28 N1 1.3900 .
C29 H29 0.9500 .
C29 C30 1.3900 .
C30 H30 0.9500 .
C30 C31 1.3900 .
C31 C32 1.3900 .
C31 C39 1.371(8) .
C32 N1 1.3900 .
C34 H34 0.9500 .
C34 C35 1.416(10) .
C36 H36 0.9500 .
C36 C35 1.497(12) .
C35 H35 0.9500 .
C39 H39 0.9500 .
C39 C38 1.390(12) .
C13 H13 0.9500 .
C14 C12 1.433(16) 5_566
C14 C15 1.432(14) .
C15 H15 0.9500 .
C38 H38 0.9500 .

loop_
_geom_torsion_atom_site_label_1
_geom_torsion_atom_site_label_2
_geom_torsion_atom_site_label_3
_geom_torsion_atom_site_label_4
_geom_torsion
_geom_torsion_site_symmetry_1
_geom_torsion_site_symmetry_4
Eu1 O6 C27 O5 23.0(16) 7_556 .
Eu1 O6 C27 C26 -164.2(7) 7_556 .
Eu1 O2 C1 O1 -20.4(10) . .
Eu1 O2 C1 C2 160.5(7) . .
Eu1 O1 C1 O2 20.4(10) . .
Eu1 O1 C1 C2 -160.6(8) . .
Eu1 O5 C27 O6 10.9(18) . .
Eu1 O5 C27 C26 -161.3(8) . .
Eu1 O4 C20 O3 -13.9(12) 7_556 .
Eu1 O4 C20 C19 160.3(7) 7_556 .
Eu1 C20 C19 C18 -125.2(14) 7_556 .
Eu1 C20 C19 C17 53.4(19) 7_556 .
Eu1 N2 C33 C37 -159.4(7) . .
Eu1 N2 C33 C32 20.4(9) . .
Eu1 N2 C34 C35 161.0(6) . .
O4 C20 C19 C18 -155.3(10) . .
O4 C20 C19 C17 23.3(14) . .
O3 C20 C19 C18 19.0(17) . .
O3 C20 C19 C17 -162.4(10) . .
C25 C26 C24 C23 -7.5(18) . .
C25 C26 C27 O6 -178.3(9) . .
C25 C26 C27 O5 -5.6(17) . .
C2 C5 C6 C7 2.8(17) . .
C1 C2 C5 C6 -179.9(9) . .
C1 C2 C3 C4 179.5(8) . .
C5 C2 C1 Eu1 74(3) . .
C5 C2 C1 O2 -8.6(13) . .
C5 C2 C1 O1 172.3(10) . .
C5 C2 C3 C4 1.3(15) . .
C21 C10 C11 C12 177.6(11) . .
C21 C10 C9 C8 -178.2(11) . .
C26 C24 C23 C21 6.2(19) . 8
C22 C25 C26 C24 4.6(19) 8 .
C22 C25 C26 C27 -173.5(10) 8 .
C22 C21 C10 C11 40.0(19) . .
C22 C21 C10 C9 -137.6(13) . .
C4 C7 C6 C5 -3.5(18) . .
N2 C33 C32 C31 -179.7(5) . .
N2 C33 C32 N1 0.6(9) . .
N2 C34 C35 C36 2.2(12) . .
C24 C26 C27 O6 3.6(17) . .
C24 C26 C27 O5 176.4(12) . .
C10 C21 C22 C25 -177.3(12) . 8_456
C10 C11 C12 C13 5(2) . .
C10 C11 C12 C14 -173.4(12) . 5_566
C3 C2 C1 Eu1 -105(3) . .
C3 C2 C1 O2 173.2(8) . .
C3 C2 C1 O1 -5.9(14) . .
C3 C2 C5 C6 -1.7(17) . .
C3 C4 C7 C8 179.8(10) . .
C3 C4 C7 C6 3.2(19) . .
C23 C21 C22 C25 1.7(19) 8_456 8_456
C23 C21 C10 C11 -139.0(12) 8_456 .
C23 C21 C10 C9 43.5(19) 8_456 .
C27 C26 C24 C23 170.4(11) . .
C37 C33 C32 C31 0.2(8) . .
C37 C33 C32 N1 -179.5(5) . .
C37 C36 C35 C34 -4.9(11) . .
C8 C7 C6 C5 179.8(11) . .
C7 C4 C3 C2 -2.0(16) . .
C7 C8 C9 C10 179.3(11) . .
C7 C8 C13 C12 -179.0(11) . .
C16 C17 C19 C20 -177.0(11) . .
C16 C17 C19 C18 1.6(19) . .
C16 C14 C15 C18 0.0(19) . .
C11 C10 C9 C8 4.3(17) . .
C11 C12 C13 C8 -5(2) . .
C9 C10 C11 C12 -5(2) . .
C9 C8 C7 C4 29.7(18) . .
C9 C8 C7 C6 -153.7(12) . .
C9 C8 C13 C12 4(2) . .
C12 C14 C15 C18 179.8(12) 5_566 .
C17 C16 C14 C12 -178.6(13) . 5_566
C17 C16 C14 C15 1(2) . .
C19 C18 C15 C14 -0.4(19) . .
C33 N2 C34 C35 -1.9(13) . .
C33 C37 C36 C35 6.8(12) . .
C33 C37 C38 C39 6.3(13) . .
C33 C32 N1 Eu1 -20.8(5) . .
C33 C32 N1 C28 179.7(6) . .
C28 C29 C30 C31 0.0 . .
C29 C28 N1 Eu1 -158.5(3) . .
C29 C28 N1 C32 0.0 . .
C29 C30 C31 C32 0.0 . .
C29 C30 C31 C39 178.9(5) . .
C30 C31 C32 C33 -179.7(6) . .
C30 C31 C32 N1 0.0 . .
C30 C31 C39 C38 -178.3(6) . .
C31 C32 N1 Eu1 159.5(3) . .
C31 C32 N1 C28 0.0 . .
C31 C39 C38 C37 -3.9(11) . .
C32 C31 C39 C38 0.6(9) . .
N1 C28 C29 C30 0.0 . .
C34 N2 C33 C37 4.5(13) . .
C34 N2 C33 C32 -175.6(7) . .
C36 C37 C33 N2 -6.9(13) . .
C36 C37 C33 C32 173.2(7) . .
C36 C37 C38 C39 -171.3(7) . .
C39 C31 C32 C33 1.4(6) . .
C39 C31 C32 N1 -178.9(5) . .
C13 C8 C7 C4 -147.0(13) . .
C13 C8 C7 C6 29.7(18) . .
C13 C8 C9 C10 -4.2(18) . .
C14 C16 C17 C19 -2(2) . .
C14 C12 C13 C8 173.6(12) 5_566 .
C15 C18 C19 C20 178.1(12) . .
C15 C18 C19 C17 -0.4(19) . .
C38 C37 C33 N2 175.4(9) . .
C38 C37 C33 C32 -4.5(13) . .
C38 C37 C36 C35 -175.2(7) . .
